data_4313091
loop_
_publ_author_name
'Corey Seward'
'Jacquelyn Chan'
'Datong Song'
'Suning Wang'

_publ_section_title
;
 Anion Dependent Structures of Luminescent Silver(I) Complexes
;
_journal_name_full 'Inorganic Chemistry'
_journal_page_first 1112
_journal_page_last 1120
_journal_paper_doi 10.1021/ic020480q
_journal_volume 42
_journal_year 2003
_chemical_formula_sum 'C17 H15 Ag F6 N5 P'
_chemical_formula_weight 542.18
_chemical_name_systematic
;
  ?
;
_space_group_IT_number 61
_symmetry_cell_setting orthorhombic
_symmetry_space_group_name_Hall '-P 2ac 2ab'
_symmetry_space_group_name_H-M 'P b c a'
_atom_sites_solution_hydrogens geom
_atom_sites_solution_primary direct
_atom_sites_solution_secondary difmap
_audit_creation_method SHELXL-97
_cell_angle_alpha 90.00
_cell_angle_beta 90.00
_cell_angle_gamma 90.00
_cell_formula_units_Z 8
_cell_length_a 6.4389(14)
_cell_length_b 23.574(5)
_cell_length_c 25.400(5)
_cell_measurement_temperature 296(2)
_cell_volume 3855.5(14)
_computing_cell_refinement 'Bruker SMART'
_computing_data_collection 'Bruker SMART'
_computing_data_reduction 'Bruker SHELXTL'
_computing_molecular_graphics 'Bruker SHELXTL'
_computing_publication_material 'Bruker SHELXTL'
_computing_structure_refinement 'SHELXL-97 (Sheldrick, 1997)'
_computing_structure_solution 'SHELXS-97 (Sheldrick, 1990)'
_diffrn_ambient_temperature 296(2)
_diffrn_measured_fraction_theta_full 0.966
_diffrn_measured_fraction_theta_max 0.966
_diffrn_measurement_device_type 'CCD area detector'
_diffrn_measurement_method 'phi and omega scans'
_diffrn_radiation_monochromator graphite
_diffrn_radiation_source 'fine-focus sealed tube'
_diffrn_radiation_type MoK\a
_diffrn_radiation_wavelength 0.71073
_diffrn_reflns_av_R_equivalents 0.0676
_diffrn_reflns_av_sigmaI/netI 0.0348
_diffrn_reflns_limit_h_max 8
_diffrn_reflns_limit_h_min -8
_diffrn_reflns_limit_k_max 31
_diffrn_reflns_limit_k_min -31
_diffrn_reflns_limit_l_max 31
_diffrn_reflns_limit_l_min -33
_diffrn_reflns_number 25738
_diffrn_reflns_theta_full 28.29
_diffrn_reflns_theta_max 28.29
_diffrn_reflns_theta_min 1.73
_exptl_absorpt_coefficient_mu 1.200
_exptl_absorpt_correction_T_max 0.3069
_exptl_absorpt_correction_T_min 0.2000
_exptl_absorpt_correction_type empirical
_exptl_crystal_colour 'pale yellow'
_exptl_crystal_density_diffrn 1.868
_exptl_crystal_density_method 'not measured'
_exptl_crystal_description block
_exptl_crystal_F_000 2144
_exptl_crystal_size_max .4
_exptl_crystal_size_mid .4
_exptl_crystal_size_min .4
_refine_diff_density_max 2.204
_refine_diff_density_min -1.441
_refine_diff_density_rms 0.100
_refine_ls_extinction_method none
_refine_ls_goodness_of_fit_ref 1.444
_refine_ls_hydrogen_treatment mixed
_refine_ls_matrix_type full
_refine_ls_number_parameters 271
_refine_ls_number_reflns 4637
_refine_ls_number_restraints 0
_refine_ls_restrained_S_all 1.444
_refine_ls_R_factor_all 0.0712
_refine_ls_R_factor_gt 0.0553
_refine_ls_shift/su_max 0.057
_refine_ls_shift/su_mean 0.009
_refine_ls_structure_factor_coef Fsqd
_refine_ls_weighting_details 'calc w=1/[\s^2^(Fo^2^)+(0.1000P)^2^+0.0000P] where P=(Fo^2^+2Fc^2^)/3'
_refine_ls_weighting_scheme calc
_refine_ls_wR_factor_gt 0.1952
_refine_ls_wR_factor_ref 0.2062
_reflns_number_gt 3405
_reflns_number_total 4637
_reflns_threshold_expression >2sigma(I)
_cod_data_source_file ic020480q_4.cif
_cod_data_source_block cs207
_cod_depositor_comments
;
The following automatic conversions were performed:

'_symmetry_cell_setting' value 'Orthorhombic' changed to
'orthorhombic' according to the built-in table from CIF Core
dictionary named 'cif_core.dic' version 2.4.1 from 2010-06-29.

Automatic conversion script
Id: cif_fix_values 1646 2011-03-28 12:23:43Z adriana 
;
_cod_database_code 4313091

loop_
_symmetry_equiv_pos_as_xyz
'x, y, z'
'-x+1/2, -y, z+1/2'
'-x, y+1/2, -z+1/2'
'x+1/2, -y+1/2, -z'
'-x, -y, -z'
'x-1/2, y, -z-1/2'
'x, -y-1/2, z-1/2'
'-x-1/2, y-1/2, z'

loop_
_atom_site_label
_atom_site_type_symbol
_atom_site_fract_x
_atom_site_fract_y
_atom_site_fract_z
_atom_site_U_iso_or_equiv
_atom_site_adp_type
_atom_site_occupancy
_atom_site_symmetry_multiplicity
_atom_site_calc_flag
_atom_site_refinement_flags
_atom_site_disorder_assembly
_atom_site_disorder_group
Ag1 Ag 0.37123(6) 0.37271(2) 0.169191(13) 0.0640(2) Uani 1 1 d . . .
P1 P 0.14164(19) 0.10204(6) 0.13175(5) 0.0579(3) Uani 1 1 d . . .
F1 F 0.1736(7) 0.1183(2) 0.07169(16) 0.1144(15) Uani 1 1 d . . .
F2 F 0.1066(7) 0.08725(17) 0.19167(16) 0.1085(14) Uani 1 1 d . . .
F3 F 0.1409(8) 0.16637(17) 0.1453(2) 0.1215(19) Uani 1 1 d . . .
F4 F -0.0987(6) 0.1028(3) 0.1225(2) 0.1206(16) Uani 1 1 d . . .
F5 F 0.1410(10) 0.0379(2) 0.1188(3) 0.176(3) Uani 1 1 d . . .
F6 F 0.3823(6) 0.1007(4) 0.1391(3) 0.148(2) Uani 1 1 d . . .
N1 N 0.2213(5) 0.40728(14) 0.09091(11) 0.0443(7) Uani 1 1 d . . .
N2 N -0.4008(5) 0.31434(15) 0.12204(14) 0.0499(8) Uani 1 1 d . . .
N3 N -0.1614(4) 0.41282(14) 0.25224(11) 0.0394(7) Uani 1 1 d . . .
N4 N -0.1170(5) 0.37570(13) 0.11163(13) 0.0425(7) Uani 1 1 d . . .
N5 N 0.2034(11) 0.2778(2) 0.2155(3) 0.0983(17) Uani 1 1 d . . .
C1 C 0.0272(6) 0.39721(16) 0.07397(13) 0.0392(7) Uani 1 1 d . . .
C2 C -0.0328(7) 0.40601(19) 0.02258(14) 0.0521(10) Uani 1 1 d . . .
H2 H -0.1689 0.3988 0.0123 0.062 Uiso 1 1 calc R . .
C3 C 0.1106(7) 0.4257(2) -0.01372(17) 0.0581(11) Uani 1 1 d . . .
H3 H 0.0753 0.4309 -0.0489 0.070 Uiso 1 1 calc R . .
C4 C 0.3087(8) 0.4373(2) 0.00450(18) 0.0571(11) Uani 1 1 d . . .
H4 H 0.4090 0.4515 -0.0183 0.069 Uiso 1 1 calc R . .
C5 C 0.3558(6) 0.4280(2) 0.05569(18) 0.0556(11) Uani 1 1 d . . .
H5 H 0.4896 0.4365 0.0671 0.067 Uiso 1 1 calc R . .
C6 C -0.2114(6) 0.32365(15) 0.10185(13) 0.0410(8) Uani 1 1 d . . .
C7 C -0.1092(7) 0.28313(19) 0.0712(2) 0.0597(11) Uani 1 1 d . . .
H7 H 0.0244 0.2899 0.0588 0.072 Uiso 1 1 calc R . .
C8 C -0.2090(11) 0.2333(2) 0.0598(2) 0.0784(15) Uani 1 1 d . . .
H8 H -0.1444 0.2059 0.0391 0.094 Uiso 1 1 calc R . .
C9 C -0.4051(10) 0.2241(2) 0.0791(2) 0.0795(17) Uani 1 1 d . . .
H9 H -0.4768 0.1911 0.0709 0.095 Uiso 1 1 calc R . .
C10 C -0.4920(9) 0.2641(2) 0.11032(19) 0.0666(12) Uani 1 1 d . . .
H10 H -0.6222 0.2566 0.1246 0.080 Uiso 1 1 calc R . .
C11 C -0.1453(5) 0.38315(16) 0.20748(15) 0.0388(8) Uani 1 1 d . . .
H11 H -0.1325 0.3439 0.2095 0.047 Uiso 1 1 calc R . .
C12 C -0.1468(5) 0.40845(16) 0.15833(14) 0.0367(7) Uani 1 1 d . . .
C13 C -0.1633(6) 0.46724(18) 0.15587(17) 0.0469(9) Uani 1 1 d . . .
H13 H -0.1629 0.4857 0.1235 0.056 Uiso 1 1 calc R . .
C14 C -0.1803(7) 0.49759(18) 0.20178(18) 0.0516(10) Uani 1 1 d . . .
H14 H -0.1939 0.5369 0.2009 0.062 Uiso 1 1 calc R . .
C15 C -0.1770(6) 0.46953(18) 0.24894(16) 0.0469(9) Uani 1 1 d . . .
H15 H -0.1858 0.4905 0.2799 0.056 Uiso 1 1 calc R . .
C16 C 0.1946(14) 0.2393(3) 0.2416(3) 0.098(2) Uani 1 1 d . . .
C17 C 0.192(2) 0.1902(4) 0.2774(4) 0.159(5) Uani 1 1 d . . .
H17A H 0.2801 0.1608 0.2636 0.239 Uiso 1 1 calc R . .
H17B H 0.0530 0.1761 0.2807 0.239 Uiso 1 1 calc R . .
H17C H 0.2424 0.2015 0.3115 0.239 Uiso 1 1 calc R . .

loop_
_atom_site_aniso_label
_atom_site_aniso_U_11
_atom_site_aniso_U_22
_atom_site_aniso_U_33
_atom_site_aniso_U_23
_atom_site_aniso_U_13
_atom_site_aniso_U_12
Ag1 0.0584(3) 0.0984(4) 0.0351(3) -0.00639(15) 0.00069(12) -0.00110(17)
P1 0.0641(8) 0.0593(7) 0.0503(6) -0.0010(5) 0.0017(5) -0.0077(6)
F1 0.115(3) 0.175(5) 0.054(2) -0.005(2) 0.021(2) -0.029(3)
F2 0.167(4) 0.093(3) 0.065(2) 0.0210(19) -0.005(2) -0.020(2)
F3 0.210(6) 0.060(2) 0.094(3) -0.0002(19) 0.013(3) -0.023(2)
F4 0.068(2) 0.191(5) 0.103(3) 0.022(3) 0.004(2) -0.023(3)
F5 0.276(9) 0.075(3) 0.176(6) -0.045(3) 0.004(4) 0.010(3)
F6 0.071(3) 0.226(7) 0.147(5) 0.024(5) -0.016(3) 0.007(3)
N1 0.0408(17) 0.0570(19) 0.0351(14) -0.0018(13) 0.0000(13) -0.0026(15)
N2 0.051(2) 0.054(2) 0.0446(18) 0.0024(14) 0.0016(14) -0.0107(15)
N3 0.0337(15) 0.0549(18) 0.0297(14) -0.0028(12) -0.0009(11) 0.0003(12)
N4 0.0473(19) 0.0491(18) 0.0312(15) -0.0024(12) 0.0048(12) -0.0107(13)
N5 0.109(4) 0.073(3) 0.114(4) 0.002(3) 0.005(4) -0.001(3)
C1 0.0415(19) 0.0437(18) 0.0325(15) -0.0013(13) 0.0022(14) -0.0049(16)
C2 0.052(2) 0.070(3) 0.0345(17) 0.0000(17) -0.0049(16) -0.010(2)
C3 0.074(3) 0.069(3) 0.0317(18) 0.0029(18) 0.0024(18) -0.010(2)
C4 0.064(3) 0.059(3) 0.048(2) 0.0019(19) 0.020(2) -0.015(2)
C5 0.044(2) 0.072(3) 0.051(2) -0.005(2) 0.0069(17) -0.014(2)
C6 0.048(2) 0.0429(18) 0.0317(15) 0.0024(14) -0.0034(15) -0.0038(16)
C7 0.068(3) 0.051(2) 0.061(3) -0.005(2) 0.010(2) -0.003(2)
C8 0.111(5) 0.050(3) 0.074(3) -0.016(2) 0.013(3) 0.000(3)
C9 0.110(5) 0.056(3) 0.072(3) -0.011(2) 0.009(3) -0.026(3)
C10 0.067(3) 0.073(3) 0.060(2) -0.002(2) 0.004(2) -0.029(3)
C11 0.0344(18) 0.0451(19) 0.0370(19) -0.0004(14) -0.0004(13) 0.0003(14)
C12 0.0357(17) 0.0419(18) 0.0325(15) -0.0040(14) -0.0005(12) -0.0021(13)
C13 0.048(2) 0.047(2) 0.0453(19) 0.0090(16) 0.0015(16) 0.0000(17)
C14 0.052(2) 0.045(2) 0.058(2) -0.0048(18) 0.0026(18) 0.0049(18)
C15 0.0367(19) 0.059(2) 0.045(2) -0.0148(17) 0.0003(15) 0.0032(17)
C16 0.142(6) 0.072(4) 0.081(4) -0.010(3) 0.012(4) -0.007(4)
C17 0.249(14) 0.119(7) 0.110(7) 0.026(5) 0.038(8) 0.000(8)

loop_
_atom_type_symbol
_atom_type_description
_atom_type_scat_dispersion_real
_atom_type_scat_dispersion_imag
_atom_type_scat_source
C C 0.0033 0.0016 'International Tables Vol C Tables 4.2.6.8 and 6.1.1.4'
H H 0.0000 0.0000 'International Tables Vol C Tables 4.2.6.8 and 6.1.1.4'
N N 0.0061 0.0033 'International Tables Vol C Tables 4.2.6.8 and 6.1.1.4'
F F 0.0171 0.0103 'International Tables Vol C Tables 4.2.6.8 and 6.1.1.4'
P P 0.1023 0.0942 'International Tables Vol C Tables 4.2.6.8 and 6.1.1.4'
Ag Ag -0.8971 1.1015 'International Tables Vol C Tables 4.2.6.8 and 6.1.1.4'

loop_
_geom_angle_atom_site_label_1
_geom_angle_atom_site_label_2
_geom_angle_atom_site_label_3
_geom_angle
_geom_angle_site_symmetry_1
_geom_angle_site_symmetry_3
_geom_angle_publ_flag
N3 Ag1 N2 140.36(12) 6_656 1_655 ?
N3 Ag1 N1 124.97(11) 6_656 . ?
N2 Ag1 N1 91.63(12) 1_655 . ?
F4 P1 F5 88.7(4) . . ?
F4 P1 F3 91.1(3) . . ?
F5 P1 F3 179.4(4) . . ?
F4 P1 F1 88.9(3) . . ?
F5 P1 F1 91.8(3) . . ?
F3 P1 F1 88.7(3) . . ?
F4 P1 F2 90.4(2) . . ?
F5 P1 F2 89.4(3) . . ?
F3 P1 F2 90.1(2) . . ?
F1 P1 F2 178.6(3) . . ?
F4 P1 F6 178.2(4) . . ?
F5 P1 F6 90.5(4) . . ?
F3 P1 F6 89.8(4) . . ?
F1 P1 F6 89.5(3) . . ?
F2 P1 F6 91.2(3) . . ?
C5 N1 C1 116.9(3) . . ?
C5 N1 Ag1 115.2(3) . . ?
C1 N1 Ag1 126.2(2) . . ?
C6 N2 C10 116.9(4) . . ?
C6 N2 Ag1 132.0(3) . 1_455 ?
C10 N2 Ag1 110.8(3) . 1_455 ?
C11 N3 C15 118.2(3) . . ?
C11 N3 Ag1 122.3(3) . 6_556 ?
C15 N3 Ag1 119.2(2) . 6_556 ?
C6 N4 C1 118.6(3) . . ?
C6 N4 C12 124.5(3) . . ?
C1 N4 C12 116.9(3) . . ?
N1 C1 C2 122.5(3) . . ?
N1 C1 N4 117.0(3) . . ?
C2 C1 N4 120.5(4) . . ?
C3 C2 C1 119.6(4) . . ?
C4 C3 C2 117.3(4) . . ?
C3 C4 C5 119.7(4) . . ?
N1 C5 C4 123.8(4) . . ?
N2 C6 C7 122.0(4) . . ?
N2 C6 N4 118.2(3) . . ?
C7 C6 N4 119.8(4) . . ?
C6 C7 C8 118.9(5) . . ?
C9 C8 C7 119.5(5) . . ?
C10 C9 C8 118.7(5) . . ?
C9 C10 N2 123.9(5) . . ?
N3 C11 C12 122.7(4) . . ?
C11 C12 C13 118.1(4) . . ?
C11 C12 N4 121.0(3) . . ?
C13 C12 N4 120.8(3) . . ?
C14 C13 C12 119.1(4) . . ?
C13 C14 C15 119.4(4) . . ?
N3 C15 C14 122.5(4) . . ?
N5 C16 C17 176.9(10) . . ?

loop_
_geom_bond_atom_site_label_1
_geom_bond_atom_site_label_2
_geom_bond_distance
_geom_bond_site_symmetry_2
_geom_bond_publ_flag
Ag1 N3 2.218(3) 6_656 ?
Ag1 N2 2.342(4) 1_655 ?
Ag1 N1 2.356(3) . ?
P1 F4 1.566(4) . ?
P1 F5 1.547(5) . ?
P1 F3 1.555(4) . ?
P1 F1 1.586(4) . ?
P1 F2 1.578(4) . ?
P1 F6 1.561(4) . ?
N1 C5 1.337(5) . ?
N1 C1 1.343(5) . ?
N2 C6 1.341(5) . ?
N2 C10 1.356(6) . ?
N2 Ag1 2.342(4) 1_455 ?
N3 C11 1.339(5) . ?
N3 C15 1.343(5) . ?
N3 Ag1 2.218(3) 6_556 ?
N4 C6 1.391(5) . ?
N4 C1 1.426(4) . ?
N4 C12 1.428(5) . ?
N5 C16 1.127(8) . ?
C1 C2 1.377(5) . ?
C2 C3 1.385(6) . ?
C3 C4 1.384(6) . ?
C4 C5 1.353(7) . ?
C6 C7 1.397(6) . ?
C7 C8 1.370(7) . ?
C8 C9 1.371(9) . ?
C9 C10 1.352(8) . ?
C11 C12 1.384(5) . ?
C12 C13 1.391(6) . ?
C13 C14 1.373(6) . ?
C14 C15 1.369(6) . ?
C16 C17 1.473(11) . ?
